data_7245454
loop_
_publ_author_name
'Hughes, David S.'
'Bingham, Ann L.'
'Hursthouse, Michael B.'
'Threlfall, Terry L.'
'Bond, Andrew D.'

_publ_section_title
;
 The extensive solid-form landscape of sulfathiazole: hydrogen-bond
 topology and node shape
;
_journal_name_full CrystEngComm
_journal_paper_doi 10.1039/D2CE00964A
_journal_year 2022
_chemical_formula_moiety 'C9 H8 N3 O2 S2 -, C H6 N3 +, H2 O'
_chemical_formula_sum 'C10 H16 N6 O3 S2'
_chemical_formula_weight 332.41
_chemical_name_common 'Sulfathiazole guanidinium hydrate'
_chemical_name_systematic 'Sulfathiazole guanidinium hydrate (1:1:1)'
_space_group_crystal_system triclinic
_space_group_IT_number 2
_space_group_name_Hall '-P 1'
_space_group_name_H-M_alt 'P -1'
_atom_sites_solution_hydrogens mixed
_atom_sites_solution_primary dual
_atom_sites_solution_secondary difmap
_audit_creation_method SHELXL-2019/1
_audit_update_record
;
2022-07-11 deposited with the CCDC.	2022-08-30 downloaded from the CCDC.
;
_cell_angle_alpha 101.353(2)
_cell_angle_beta 92.999(3)
_cell_angle_gamma 97.446(3)
_cell_formula_units_Z 2
_cell_length_a 7.6295(2)
_cell_length_b 8.7769(5)
_cell_length_c 11.3046(6)
_cell_measurement_reflns_used 9430
_cell_measurement_temperature 150(2)
_cell_measurement_theta_max 23.27
_cell_measurement_theta_min 3.15
_cell_volume 733.56(6)
_computing_cell_refinement 'HKL Scalepack (Otwinowski & Minor, 1997)'
_computing_data_collection 'COLLECT (Nonius, 1999)'
_computing_data_reduction 'HKL Denzo and Scalepack (Otwinowski & Minor, 1997)'
_computing_molecular_graphics 'Mercury (Macrae et al., 2008)'
_computing_publication_material SHELXL
_computing_structure_refinement 'SHELXL (Sheldrick, 2015)'
_computing_structure_solution 'SHELXT (Sheldrick, 2015)'
_diffrn_ambient_temperature 150(2)
_diffrn_measured_fraction_theta_full 0.992
_diffrn_measured_fraction_theta_max 0.992
_diffrn_measurement_device_type 'Nonius KappaCCD'
_diffrn_measurement_method '\w and \f-scans'
_diffrn_radiation_type MoK\a
_diffrn_radiation_wavelength 0.71073
_diffrn_reflns_av_R_equivalents 0.0468
_diffrn_reflns_av_unetI/netI 0.0309
_diffrn_reflns_Laue_measured_fraction_full 0.992
_diffrn_reflns_Laue_measured_fraction_max 0.992
_diffrn_reflns_limit_h_max 8
_diffrn_reflns_limit_h_min -8
_diffrn_reflns_limit_k_max 9
_diffrn_reflns_limit_k_min -9
_diffrn_reflns_limit_l_max 12
_diffrn_reflns_limit_l_min -12
_diffrn_reflns_number 9430
_diffrn_reflns_point_group_measured_fraction_full 0.992
_diffrn_reflns_point_group_measured_fraction_max 0.992
_diffrn_reflns_theta_full 23.274
_diffrn_reflns_theta_max 23.274
_diffrn_reflns_theta_min 3.146
_diffrn_source 'Enraf Nonius FR591 rotating anode'
_exptl_absorpt_coefficient_mu 0.383
_exptl_absorpt_correction_T_max 0.897
_exptl_absorpt_correction_T_min 0.843
_exptl_absorpt_correction_type multi-scan
_exptl_absorpt_process_details 'SORTAV (Blessing, 1995)'
_exptl_crystal_colour colourless
_exptl_crystal_density_diffrn 1.505
_exptl_crystal_description block
_exptl_crystal_F_000 348
_exptl_crystal_size_max 0.350
_exptl_crystal_size_mid 0.300
_exptl_crystal_size_min 0.200
_refine_diff_density_max 0.252
_refine_diff_density_min -0.338
_refine_diff_density_rms 0.045
_refine_ls_extinction_method none
_refine_ls_goodness_of_fit_ref 1.064
_refine_ls_hydrogen_treatment mixed
_refine_ls_matrix_type full
_refine_ls_number_parameters 230
_refine_ls_number_reflns 2107
_refine_ls_number_restraints 0
_refine_ls_restrained_S_all 1.064
_refine_ls_R_factor_all 0.0283
_refine_ls_R_factor_gt 0.0270
_refine_ls_shift/su_max 0.001
_refine_ls_shift/su_mean 0.000
_refine_ls_structure_factor_coef Fsqd
_refine_ls_weighting_details 'w=1/[\s^2^(Fo^2^)+(0.0308P)^2^+0.4060P] where P=(Fo^2^+2Fc^2^)/3'
_refine_ls_weighting_scheme calc
_refine_ls_wR_factor_gt 0.0698
_refine_ls_wR_factor_ref 0.0706
_reflns_Friedel_coverage 0.000
_reflns_number_gt 2007
_reflns_number_total 2107
_reflns_threshold_expression 'I > 2\s(I)'
_cod_data_source_file d2ce00964a7.cif
_cod_data_source_block 96
_cod_database_code 7245454
_shelx_shelxl_version_number 2019/1
_shelx_space_group_comment
;
The symmetry employed for this shelxl refinement is uniquely defined
by the following loop, which should always be used as a source of
symmetry information in preference to the above space-group names.
They are only intended as comments.
;
_shelx_estimated_absorpt_t_min 0.878
_shelx_estimated_absorpt_t_max 0.927

loop_
_space_group_symop_operation_xyz
'x, y, z'
'-x, -y, -z'

loop_
_atom_site_label
_atom_site_type_symbol
_atom_site_fract_x
_atom_site_fract_y
_atom_site_fract_z
_atom_site_U_iso_or_equiv
_atom_site_adp_type
_atom_site_occupancy
_atom_site_site_symmetry_order
_atom_site_calc_flag
_atom_site_refinement_flags_posn
_atom_site_refinement_flags_adp
_atom_site_refinement_flags_occupancy
_atom_site_disorder_assembly
_atom_site_disorder_group
S11 S 0.69622(5) 0.60268(5) 0.73942(4) 0.01612(15) Uani 1 1 d . . . . .
S12 S 0.39916(6) 0.82030(5) 0.83581(4) 0.02322(16) Uani 1 1 d . . . . .
O11 O 0.81589(16) 0.52410(13) 0.65902(10) 0.0210(3) Uani 1 1 d . . . . .
O12 O 0.52556(15) 0.50883(13) 0.74159(11) 0.0217(3) Uani 1 1 d . . . . .
N11 N 1.0450(2) 0.74728(19) 1.23925(14) 0.0212(4) Uani 1 1 d . . . . .
H10 H 1.036(3) 0.668(3) 1.274(2) 0.031(6) Uiso 1 1 d . . . . .
H11 H 1.147(3) 0.810(3) 1.2502(19) 0.031(6) Uiso 1 1 d . . . . .
N12 N 0.68667(18) 0.76371(16) 0.69886(12) 0.0171(3) Uani 1 1 d . . . . .
N13 N 0.61478(19) 1.01810(16) 0.75340(13) 0.0205(3) Uani 1 1 d . . . . .
C11 C 0.9660(2) 0.70958(19) 1.12157(15) 0.0170(4) Uani 1 1 d . . . . .
C12 C 1.0241(2) 0.7961(2) 1.03563(16) 0.0188(4) Uani 1 1 d . . . . .
H12 H 1.121778 0.877838 1.057008 0.023 Uiso 1 1 calc R U . . .
C13 C 0.9411(2) 0.76379(19) 0.92049(16) 0.0183(4) Uani 1 1 d . . . . .
H13 H 0.981716 0.823046 0.862938 0.022 Uiso 1 1 calc R U . . .
C14 C 0.7978(2) 0.64455(19) 0.88836(15) 0.0167(4) Uani 1 1 d . . . . .
C15 C 0.7389(2) 0.5575(2) 0.97253(16) 0.0193(4) Uani 1 1 d . . . . .
H15 H 0.641355 0.475750 0.950625 0.023 Uiso 1 1 calc R U . . .
C16 C 0.8221(2) 0.5900(2) 1.08803(16) 0.0199(4) Uani 1 1 d . . . . .
H16 H 0.781045 0.530328 1.145239 0.024 Uiso 1 1 calc R U . . .
C17 C 0.5835(2) 0.8688(2) 0.75731(15) 0.0167(4) Uani 1 1 d . . . . .
C18 C 0.4906(2) 1.0986(2) 0.81351(16) 0.0237(4) Uani 1 1 d . . . . .
H18 H 0.492241 1.208158 0.818645 0.028 Uiso 1 1 calc R U . . .
C19 C 0.3677(2) 1.0145(2) 0.86417(16) 0.0246(4) Uani 1 1 d . . . . .
H19 H 0.276639 1.055881 0.909117 0.029 Uiso 1 1 calc R U . . .
N21 N 0.7230(2) 0.0820(2) 0.46600(15) 0.0218(4) Uani 1 1 d . . . . .
H21 H 0.699(3) -0.013(3) 0.4516(19) 0.029(6) Uiso 1 1 d . . . . .
H22 H 0.649(3) 0.136(3) 0.4959(19) 0.026(6) Uiso 1 1 d . . . . .
N22 N 0.9029(2) 0.30667(18) 0.45130(16) 0.0259(4) Uani 1 1 d . . . . .
H23 H 0.835(3) 0.358(3) 0.494(2) 0.035(6) Uiso 1 1 d . . . . .
H24 H 0.988(3) 0.351(2) 0.4162(19) 0.029(6) Uiso 1 1 d . . . . .
N23 N 0.9762(2) 0.0678(2) 0.36416(14) 0.0214(4) Uani 1 1 d . . . . .
H25 H 1.078(3) 0.114(3) 0.3467(19) 0.030(6) Uiso 1 1 d . . . . .
H26 H 0.953(3) -0.032(3) 0.3413(19) 0.028(6) Uiso 1 1 d . . . . .
C21 C 0.8657(2) 0.1507(2) 0.42661(15) 0.0177(4) Uani 1 1 d . . . . .
O1W O 0.42345(18) 0.24338(16) 0.55034(14) 0.0259(3) Uani 1 1 d . . . . .
H1W H 0.387(3) 0.266(3) 0.487(3) 0.048(8) Uiso 1 1 d . . . . .
H2W H 0.438(3) 0.328(3) 0.604(2) 0.041(7) Uiso 1 1 d . . . . .

loop_
_atom_site_aniso_label
_atom_site_aniso_U_11
_atom_site_aniso_U_22
_atom_site_aniso_U_33
_atom_site_aniso_U_23
_atom_site_aniso_U_13
_atom_site_aniso_U_12
S11 0.0180(2) 0.0130(2) 0.0172(3) 0.00218(17) 0.00335(17) 0.00224(17)
S12 0.0218(3) 0.0220(3) 0.0280(3) 0.0066(2) 0.00903(19) 0.00605(19)
O11 0.0261(7) 0.0166(6) 0.0209(7) 0.0020(5) 0.0068(5) 0.0067(5)
O12 0.0223(7) 0.0175(6) 0.0233(7) 0.0027(5) 0.0020(5) -0.0022(5)
N11 0.0270(9) 0.0168(8) 0.0206(8) 0.0062(7) 0.0005(7) 0.0025(7)
N12 0.0190(8) 0.0153(8) 0.0180(8) 0.0044(6) 0.0034(6) 0.0042(6)
N13 0.0213(8) 0.0159(8) 0.0237(8) 0.0027(6) -0.0005(6) 0.0028(6)
C11 0.0202(9) 0.0132(8) 0.0191(9) 0.0023(7) 0.0039(7) 0.0089(7)
C12 0.0175(9) 0.0138(9) 0.0246(10) 0.0036(7) 0.0021(7) 0.0015(7)
C13 0.0196(9) 0.0159(9) 0.0215(10) 0.0068(7) 0.0057(7) 0.0039(7)
C14 0.0179(9) 0.0136(8) 0.0203(9) 0.0039(7) 0.0048(7) 0.0062(7)
C15 0.0203(9) 0.0132(9) 0.0238(10) 0.0026(7) 0.0048(7) 0.0011(7)
C16 0.0258(10) 0.0157(9) 0.0210(10) 0.0084(7) 0.0070(7) 0.0044(7)
C17 0.0165(9) 0.0188(9) 0.0141(9) 0.0027(7) -0.0025(7) 0.0023(7)
C18 0.0271(10) 0.0167(9) 0.0252(10) -0.0014(8) -0.0023(8) 0.0062(8)
C19 0.0261(10) 0.0245(10) 0.0240(10) 0.0011(8) 0.0027(8) 0.0125(8)
N21 0.0215(9) 0.0167(9) 0.0278(9) 0.0051(7) 0.0058(7) 0.0026(7)
N22 0.0294(10) 0.0175(9) 0.0294(9) -0.0002(7) 0.0130(8) 0.0012(7)
N23 0.0211(9) 0.0157(9) 0.0269(9) 0.0031(7) 0.0053(7) 0.0016(7)
C21 0.0200(9) 0.0184(10) 0.0147(9) 0.0039(7) -0.0005(7) 0.0024(7)
O1W 0.0378(8) 0.0185(7) 0.0207(7) 0.0029(6) -0.0021(6) 0.0044(6)

loop_
_atom_type_symbol
_atom_type_description
_atom_type_scat_dispersion_real
_atom_type_scat_dispersion_imag
_atom_type_scat_source
C C 0.0033 0.0016 'International Tables Vol C Tables 4.2.6.8 and 6.1.1.4'
H H 0.0000 0.0000 'International Tables Vol C Tables 4.2.6.8 and 6.1.1.4'
N N 0.0061 0.0033 'International Tables Vol C Tables 4.2.6.8 and 6.1.1.4'
O O 0.0106 0.0060 'International Tables Vol C Tables 4.2.6.8 and 6.1.1.4'
S S 0.1246 0.1234 'International Tables Vol C Tables 4.2.6.8 and 6.1.1.4'

loop_
_geom_angle_atom_site_label_1
_geom_angle_atom_site_label_2
_geom_angle_atom_site_label_3
_geom_angle
_geom_angle_site_symmetry_1
_geom_angle_site_symmetry_3
_geom_angle_publ_flag
O12 S11 O11 114.16(7) . . ?
O12 S11 N12 114.83(7) . . ?
O11 S11 N12 104.79(7) . . ?
O12 S11 C14 106.80(8) . . ?
O11 S11 C14 108.04(7) . . ?
N12 S11 C14 107.93(8) . . ?
C19 S12 C17 89.20(9) . . ?
C11 N11 H10 112.5(14) . . ?
C11 N11 H11 115.6(14) . . ?
H10 N11 H11 118(2) . . ?
C17 N12 S11 120.10(12) . . ?
C17 N13 C18 110.31(15) . . ?
N11 C11 C16 120.87(16) . . ?
N11 C11 C12 120.44(16) . . ?
C16 C11 C12 118.63(16) . . ?
C13 C12 C11 120.66(16) . . ?
C13 C12 H12 119.7 . . ?
C11 C12 H12 119.7 . . ?
C12 C13 C14 120.11(16) . . ?
C12 C13 H13 119.9 . . ?
C14 C13 H13 119.9 . . ?
C15 C14 C13 119.88(16) . . ?
C15 C14 S11 120.80(13) . . ?
C13 C14 S11 119.30(13) . . ?
C16 C15 C14 120.02(16) . . ?
C16 C15 H15 120.0 . . ?
C14 C15 H15 120.0 . . ?
C15 C16 C11 120.70(16) . . ?
C15 C16 H16 119.7 . . ?
C11 C16 H16 119.7 . . ?
N13 C17 N12 120.67(15) . . ?
N13 C17 S12 113.82(13) . . ?
N12 C17 S12 125.46(13) . . ?
C19 C18 N13 116.68(16) . . ?
C19 C18 H18 121.7 . . ?
N13 C18 H18 121.7 . . ?
C18 C19 S12 109.99(14) . . ?
C18 C19 H19 125.0 . . ?
S12 C19 H19 125.0 . . ?
C21 N21 H21 120.6(15) . . ?
C21 N21 H22 119.3(14) . . ?
H21 N21 H22 119(2) . . ?
C21 N22 H23 117.7(15) . . ?
C21 N22 H24 118.9(14) . . ?
H23 N22 H24 123(2) . . ?
C21 N23 H25 120.5(14) . . ?
C21 N23 H26 121.4(14) . . ?
H25 N23 H26 118(2) . . ?
N21 C21 N23 121.42(17) . . ?
N21 C21 N22 119.85(17) . . ?
N23 C21 N22 118.71(17) . . ?
H1W O1W H2W 106(2) . . ?

loop_
_geom_bond_atom_site_label_1
_geom_bond_atom_site_label_2
_geom_bond_distance
_geom_bond_site_symmetry_2
_geom_bond_publ_flag
S11 O12 1.4519(12) . ?
S11 O11 1.4624(12) . ?
S11 N12 1.5784(14) . ?
S11 C14 1.7654(17) . ?
S12 C19 1.7217(18) . ?
S12 C17 1.7523(17) . ?
N11 C11 1.391(2) . ?
N11 H10 0.86(2) . ?
N11 H11 0.88(2) . ?
N12 C17 1.382(2) . ?
N13 C17 1.311(2) . ?
N13 C18 1.382(2) . ?
C11 C16 1.397(2) . ?
C11 C12 1.402(3) . ?
C12 C13 1.378(3) . ?
C12 H12 0.9500 . ?
C13 C14 1.391(2) . ?
C13 H13 0.9500 . ?
C14 C15 1.390(3) . ?
C15 C16 1.382(3) . ?
C15 H15 0.9500 . ?
C16 H16 0.9500 . ?
C18 C19 1.340(3) . ?
C18 H18 0.9500 . ?
C19 H19 0.9500 . ?
N21 C21 1.317(2) . ?
N21 H21 0.81(2) . ?
N21 H22 0.83(2) . ?
N22 C21 1.332(2) . ?
N22 H23 0.84(2) . ?
N22 H24 0.87(2) . ?
N23 C21 1.326(2) . ?
N23 H25 0.88(2) . ?
N23 H26 0.85(2) . ?
O1W H1W 0.82(3) . ?
O1W H2W 0.85(3) . ?

loop_
_geom_hbond_atom_site_label_D
_geom_hbond_atom_site_label_H
_geom_hbond_atom_site_label_A
_geom_hbond_distance_DH
_geom_hbond_distance_HA
_geom_hbond_distance_DA
_geom_hbond_angle_DHA
_geom_hbond_site_symmetry_A
_geom_hbond_publ_flag
N11 H10 O11 0.86(2) 2.37(2) 3.1189(19) 146.4(18) 2_767 yes
N11 H11 N13 0.88(2) 2.22(2) 3.084(2) 169.1(19) 2_777 yes
N21 H21 O1W 0.81(2) 2.11(2) 2.895(2) 162(2) 2_656 yes
N21 H22 O1W 0.83(2) 2.13(2) 2.945(2) 169(2) . yes
N22 H23 O11 0.84(2) 2.15(2) 2.885(2) 145(2) . yes
N22 H24 O11 0.87(2) 2.06(2) 2.924(2) 174.6(19) 2_766 yes
N23 H25 N12 0.88(2) 2.11(2) 2.988(2) 176.3(19) 2_766 yes
N23 H26 N11 0.85(2) 2.27(2) 3.013(2) 145.7(18) 1_544 yes
O1W H1W N12 0.82(3) 2.10(3) 2.884(2) 158(2) 2_666 yes
O1W H2W S11 0.85(3) 3.00(3) 3.7449(15) 146.2(19) . yes
O1W H2W O12 0.85(3) 2.01(3) 2.8424(19) 166(2) . yes

loop_
_geom_torsion_atom_site_label_1
_geom_torsion_atom_site_label_2
_geom_torsion_atom_site_label_3
_geom_torsion_atom_site_label_4
_geom_torsion
_geom_torsion_site_symmetry_1
_geom_torsion_site_symmetry_2
_geom_torsion_site_symmetry_3
_geom_torsion_site_symmetry_4
_geom_torsion_publ_flag
O12 S11 N12 C17 54.07(14) . . . . ?
O11 S11 N12 C17 -179.87(12) . . . . ?
C14 S11 N12 C17 -64.90(14) . . . . ?
N11 C11 C12 C13 -177.07(15) . . . . ?
C16 C11 C12 C13 0.0(2) . . . . ?
C11 C12 C13 C14 0.1(2) . . . . ?
C12 C13 C14 C15 -0.2(2) . . . . ?
C12 C13 C14 S11 -178.76(13) . . . . ?
O12 S11 C14 C15 17.50(16) . . . . ?
O11 S11 C14 C15 -105.73(14) . . . . ?
N12 S11 C14 C15 141.46(14) . . . . ?
O12 S11 C14 C13 -164.00(13) . . . . ?
O11 S11 C14 C13 72.77(14) . . . . ?
N12 S11 C14 C13 -40.04(15) . . . . ?
C13 C14 C15 C16 0.3(2) . . . . ?
S11 C14 C15 C16 178.77(12) . . . . ?
C14 C15 C16 C11 -0.2(2) . . . . ?
N11 C11 C16 C15 177.09(15) . . . . ?
C12 C11 C16 C15 0.0(2) . . . . ?
C18 N13 C17 N12 177.38(14) . . . . ?
C18 N13 C17 S12 -0.14(18) . . . . ?
S11 N12 C17 N13 158.25(13) . . . . ?
S11 N12 C17 S12 -24.54(19) . . . . ?
C19 S12 C17 N13 -0.44(13) . . . . ?
C19 S12 C17 N12 -177.81(15) . . . . ?
C17 N13 C18 C19 0.9(2) . . . . ?
N13 C18 C19 S12 -1.2(2) . . . . ?
C17 S12 C19 C18 0.89(14) . . . . ?
